data_2014629
loop_
_publ_author_name
'Zeller, A.'
'Herdtweck, E.'
'Strassner, T.'

_publ_section_title
;
 3,3'-Dimethyl-1,1'-methylenediimidazolium tetrachlorocobaltate(II)
;
_journal_issue 1
_journal_name_full 'Acta Crystallographica Section C'
_journal_page_first m46
_journal_page_last m47
_journal_paper_doi 10.1107/S0108270104030471
_journal_volume 61
_journal_year 2005
_chemical_formula_iupac '(C9 H14 N4) [Co Cl4]'
_chemical_formula_moiety 'C9 H14 N4 , Cl4 Co'
_chemical_formula_sum 'C9 H14 Cl4 Co N4'
_chemical_formula_weight 378.97
_chemical_name_systematic
;
3,3'-Dimethyl-1,1'-methylenediimidazolium tetrachlorocobaltate(II)
;
_space_group_IT_number 15
_symmetry_cell_setting monoclinic
_symmetry_space_group_name_Hall '-C 2yc'
_symmetry_space_group_name_H-M 'C 1 2/c 1'
_atom_sites_solution_hydrogens geom
_atom_sites_solution_primary direct
_atom_sites_solution_secondary difmap
_cell_angle_alpha 90
_cell_angle_beta 94.0770(4)
_cell_angle_gamma 90
_cell_formula_units_Z 8
_cell_length_a 15.28850(10)
_cell_length_b 7.19950(10)
_cell_length_c 28.2539(3)
_cell_measurement_reflns_used 3026
_cell_measurement_temperature 173.0(10)
_cell_measurement_theta_max 25.22
_cell_measurement_theta_min 1.45
_cell_volume 3102.02(6)
_computing_cell_refinement 'DENZO (Nonius, 2001)'
_computing_data_collection 'KappaCCD Server Software (Nonius, 2001)'
_computing_data_reduction DENZO
_computing_molecular_graphics 'PLATON (Spek, 2003)'
_computing_publication_material PLATON
_computing_structure_refinement 'SHELXL97 (Sheldrick, 1998)'
_computing_structure_solution 'SIR92 (Altomare, 1994)'
_diffrn_ambient_temperature 173.0(10)
_diffrn_detector_area_resol_mean 18
_diffrn_measured_fraction_theta_full 0.996
_diffrn_measured_fraction_theta_max 0.996
_diffrn_measurement_device ' \k-geometry diffractometer '
_diffrn_measurement_device_type 'Nonius KappaCCD area-detector'
_diffrn_measurement_method '\f and \w rotation'
_diffrn_radiation_monochromator graphite
_diffrn_radiation_source 'NONIUS FR591 rotating anode'
_diffrn_radiation_type 'Mo K\a'
_diffrn_radiation_wavelength 0.71073
_diffrn_reflns_av_R_equivalents 0.044
_diffrn_reflns_av_sigmaI/netI 0.021
_diffrn_reflns_limit_h_max 18
_diffrn_reflns_limit_h_min -18
_diffrn_reflns_limit_k_max 8
_diffrn_reflns_limit_k_min -8
_diffrn_reflns_limit_l_max 33
_diffrn_reflns_limit_l_min -33
_diffrn_reflns_number 32195
_diffrn_reflns_theta_full 25.22
_diffrn_reflns_theta_max 25.22
_diffrn_reflns_theta_min 1.45
_diffrn_standards_decay_% 0
_diffrn_standards_number 0
_exptl_absorpt_coefficient_mu 1.783
_exptl_absorpt_correction_T_max 0.916
_exptl_absorpt_correction_T_min 0.562
_exptl_absorpt_correction_type multi-scan
_exptl_absorpt_process_details '(DENZO; Nonius, 2001)'
_exptl_crystal_colour 'light blue'
_exptl_crystal_density_diffrn 1.623
_exptl_crystal_density_method none
_exptl_crystal_description plate
_exptl_crystal_F_000 1528
_exptl_crystal_size_max 0.38
_exptl_crystal_size_mid 0.20
_exptl_crystal_size_min 0.05
_refine_diff_density_max 0.31
_refine_diff_density_min -0.28
_refine_ls_extinction_method none
_refine_ls_goodness_of_fit_ref 1.05
_refine_ls_hydrogen_treatment constr
_refine_ls_matrix_type full
_refine_ls_number_parameters 166
_refine_ls_number_reflns 2784
_refine_ls_number_restraints 0
_refine_ls_restrained_S_all 1.05
_refine_ls_R_factor_all 0.0314
_refine_ls_R_factor_gt 0.0263
_refine_ls_shift/su_max 0.000
_refine_ls_shift/su_mean 0.000
_refine_ls_structure_factor_coef Fsqd
_refine_ls_weighting_details 'w = 1/[\s^2^(Fo^2^)+(Fo^2^)+(0.029P)^2^+4.883P] where P=(Fo^2^+2Fc^2^)/3'
_refine_ls_weighting_scheme sigma
_refine_ls_wR_factor_gt 0.0646
_refine_ls_wR_factor_ref 0.0667
_reflns_number_gt 2509
_reflns_number_total 2784
_reflns_threshold_expression I>2\s(I)
_cod_data_source_file bm1598.cif
_cod_data_source_block I
_cod_depositor_comments
;
The following automatic conversions were performed:
'_symmetry_cell_setting' value 'Monoclinic' changed to 'monoclinic'
according to '/home/saulius/struct/CIF-dictionaries/cif_core.dic'
dictionary named 'cif_core.dic' version 2.4.1 from 2010-06-29.

Automatic conversion script
Id: cif_fix_enum 1527 2010-12-29 10:47:43Z saulius 

The following automatic conversions were performed:

'_symmetry_cell_setting' value 'Monoclinic' changed to 'monoclinic'
according to /home/saulius/struct/CIF-dictionaries/cif_core.dic
dictionary named 'cif_core.dic' version 2.4.1 from 2010-06-29.

Automatic conversion script
Id: cif_fix_values 1715 2011-07-08 13:25:40Z adriana 
;
_cod_original_sg_symbol_H-M 'C 2/c'
_cod_database_code 2014629
_cod_database_fobs_code 2014629

loop_
_symmetry_equiv_pos_as_xyz
x,y,z
-x,y,1/2-z
-x,-y,-z
x,-y,1/2+z
1/2+x,1/2+y,z
1/2-x,1/2+y,1/2-z
1/2-x,1/2-y,-z
1/2+x,1/2-y,1/2+z

loop_
_atom_site_aniso_label
_atom_site_aniso_U_11
_atom_site_aniso_U_22
_atom_site_aniso_U_33
_atom_site_aniso_U_12
_atom_site_aniso_U_13
_atom_site_aniso_U_23
N1 0.0310(10) 0.0342(10) 0.0261(10) 0.0020(8) 0.0036(8) 0.0012(8)
N2 0.0273(10) 0.0339(11) 0.0263(10) 0.0015(8) -0.0028(8) -0.0008(8)
N3 0.0272(10) 0.0317(10) 0.0290(10) 0.0003(8) -0.0003(8) 0.0053(8)
N4 0.0315(10) 0.0332(10) 0.0292(10) 0.0018(8) -0.0040(8) 0.0020(8)
C1 0.0291(12) 0.0314(12) 0.0317(12) 0.0008(10) 0.0064(10) -0.0020(10)
C2 0.0389(15) 0.074(2) 0.0303(13) 0.0199(14) 0.0105(11) 0.0097(13)
C3 0.0425(15) 0.079(2) 0.0335(14) 0.0303(15) 0.0106(12) 0.0062(14)
C4 0.067(2) 0.0413(15) 0.0534(18) 0.0176(14) 0.0153(15) 0.0138(13)
C5 0.0360(14) 0.0336(13) 0.0404(14) -0.0029(11) -0.0106(11) 0.0054(11)
C6 0.0293(12) 0.0320(12) 0.0295(12) -0.0002(10) 0.0028(10) 0.0010(9)
C7 0.0438(15) 0.0444(14) 0.0267(12) 0.0068(12) 0.0071(11) 0.0019(11)
C8 0.0313(13) 0.0468(15) 0.0334(13) 0.0062(11) 0.0075(10) 0.0086(11)
C9 0.0375(15) 0.0505(16) 0.0455(15) -0.0057(12) -0.0108(12) -0.0032(13)
Co 0.0299(2) 0.0333(2) 0.0274(2) 0.00240(10) 0.00190(10) -0.00160(10)
Cl1 0.0280(3) 0.0334(3) 0.0343(3) -0.0028(2) 0.0018(2) -0.0004(2)
Cl2 0.0283(3) 0.0509(4) 0.0315(3) -0.0004(3) 0.0023(2) -0.0093(3)
Cl3 0.0387(3) 0.0367(3) 0.0443(3) 0.0039(3) 0.0087(3) -0.0084(3)
Cl4 0.0487(4) 0.0520(4) 0.0366(3) 0.0167(3) 0.0099(3) 0.0152(3)

loop_
_atom_site_label
_atom_site_fract_x
_atom_site_fract_y
_atom_site_fract_z
_atom_site_U_iso_or_equiv
_atom_site_thermal_displace_type
_atom_site_calc_flag
_atom_site_refinement_flags
_atom_site_occupancy
_atom_site_type_symbol
N1 0.16816(12) 0.5446(3) 0.20446(6) 0.0304(6) Uani . . 1.000 N
N2 0.12457(12) 0.7854(3) 0.16470(6) 0.0294(6) Uani . . 1.000 N
N3 0.06209(12) 0.8651(3) 0.08664(7) 0.0294(6) Uani . . 1.000 N
N4 -0.04959(12) 0.7799(3) 0.04123(7) 0.0316(6) Uani . . 1.000 N
C1 0.18091(15) 0.6450(3) 0.16677(8) 0.0305(7) Uani . . 1.000 C
C2 0.10120(17) 0.6210(4) 0.22733(9) 0.0474(9) Uani . . 1.000 C
C3 0.07359(18) 0.7708(4) 0.20265(9) 0.0513(10) Uani . . 1.000 C
C4 0.2162(2) 0.3761(4) 0.21968(11) 0.0534(10) Uani . . 1.000 C
C5 0.11583(16) 0.9289(3) 0.12812(9) 0.0373(8) Uani . . 1.000 C
C6 -0.02461(15) 0.8422(3) 0.08418(8) 0.0302(7) Uani . . 1.000 C
C7 0.02299(17) 0.7633(4) 0.01542(8) 0.0381(8) Uani . . 1.000 C
C8 0.09285(16) 0.8151(3) 0.04368(8) 0.0369(8) Uani . . 1.000 C
C9 -0.13979(17) 0.7331(4) 0.02414(10) 0.0452(9) Uani . . 1.000 C
Co 0.40632(2) 0.82778(4) 0.128180(10) 0.03020(10) Uani . . 1.000 Co
Cl1 0.54288(4) 0.87927(8) 0.10327(2) 0.0319(2) Uani . . 1.000 Cl
Cl2 0.31724(4) 0.69706(9) 0.06859(2) 0.0369(2) Uani . . 1.000 Cl
Cl3 0.33625(4) 1.08951(8) 0.14925(2) 0.0396(2) Uani . . 1.000 Cl
Cl4 0.41672(4) 0.62947(9) 0.19100(2) 0.0454(2) Uani . . 1.000 Cl
H11 0.22350 0.62110 0.14460 0.0370 Uiso calc R 1.000 H
H21 0.07840 0.57610 0.25560 0.0570 Uiso calc R 1.000 H
H31 0.02740 0.85180 0.21000 0.0620 Uiso calc R 1.000 H
H41 0.23280 0.38350 0.25380 0.0800 Uiso calc R 1.000 H
H42 0.26910 0.36510 0.20220 0.0800 Uiso calc R 1.000 H
H43 0.17880 0.26720 0.21320 0.0800 Uiso calc R 1.000 H
H51 0.08880 1.04100 0.14120 0.0450 Uiso calc R 1.000 H
H52 0.17470 0.96350 0.11860 0.0450 Uiso calc R 1.000 H
H61 -0.06200 0.86640 0.10890 0.0360 Uiso calc R 1.000 H
H71 0.02350 0.72270 -0.01650 0.0460 Uiso calc R 1.000 H
H81 0.15220 0.81700 0.03570 0.0440 Uiso calc R 1.000 H
H91 -0.14560 0.74030 -0.01060 0.0680 Uiso calc R 0.61(3) H
H92 -0.18050 0.82100 0.03740 0.0680 Uiso calc R 0.61(3) H
H93 -0.15350 0.60680 0.03420 0.0680 Uiso calc R 0.61(3) H
H94 -0.17410 0.70510 0.05130 0.0680 Uiso calc R 0.39(3) H
H95 -0.13920 0.62440 0.00330 0.0680 Uiso calc R 0.39(3) H
H96 -0.16620 0.83860 0.00650 0.0680 Uiso calc R 0.39(3) H

loop_
_atom_type_symbol
_atom_type_description
_atom_type_scat_dispersion_real
_atom_type_scat_dispersion_imag
_atom_type_scat_source
N N 0.0061 0.0033 'International Tables Vol C Tables 4.2.6.8 and 6.1.1.4'
Co Co 0.3494 0.9721 'International Tables Vol C Tables 4.2.6.8 and 6.1.1.4'
Cl Cl 0.1484 0.1585 'International Tables Vol C Tables 4.2.6.8 and 6.1.1.4'
H H 0.0000 0.0000 'International Tables Vol C Tables 4.2.6.8 and 6.1.1.4'
C C 0.0033 0.0016 'International Tables Vol C Tables 4.2.6.8 and 6.1.1.4'

loop_
_geom_angle_atom_site_label_1
_geom_angle_atom_site_label_2
_geom_angle_atom_site_label_3
_geom_angle
_geom_angle_publ_flag
Cl1 Co Cl2 110.45(2) yes
Cl1 Co Cl3 113.94(2) yes
Cl1 Co Cl4 109.15(2) yes
Cl2 Co Cl3 105.49(2) yes
Cl2 Co Cl4 108.69(2) yes
Cl3 Co Cl4 108.95(2) yes
C1 N1 C2 108.8(2) no
C1 N1 C4 126.4(2) no
C2 N1 C4 124.9(2) no
C1 N2 C3 108.1(2) no
C1 N2 C5 126.62(19) no
C3 N2 C5 125.3(2) no
C5 N3 C8 125.57(19) no
C5 N3 C6 125.7(2) no
C6 N3 C8 108.76(19) no
C6 N4 C7 108.92(19) no
C6 N4 C9 125.6(2) no
C7 N4 C9 125.5(2) no
N1 C1 N2 108.8(2) no
N1 C2 C3 107.3(2) no
N2 C3 C2 107.1(2) no
N2 C5 N3 111.36(18) no
N3 C6 N4 108.1(2) no
N4 C7 C8 107.4(2) no
N3 C8 C7 106.8(2) no
N1 C1 H11 125.65 no
N2 C1 H11 125.58 no
C3 C2 H21 126.29 no
N1 C2 H21 126.38 no
N2 C3 H31 126.54 no
C2 C3 H31 126.40 no
N1 C4 H41 109.42 no
H41 C4 H43 109.51 no
H42 C4 H43 109.42 no
H41 C4 H42 109.54 no
N1 C4 H42 109.45 no
N1 C4 H43 109.49 no
N2 C5 H51 109.39 no
N3 C5 H52 109.42 no
N2 C5 H52 109.34 no
N3 C5 H51 109.31 no
H51 C5 H52 107.95 no
N4 C6 H61 125.92 no
N3 C6 H61 125.98 no
N4 C7 H71 126.31 no
C8 C7 H71 126.31 no
N3 C8 H81 126.55 no
C7 C8 H81 126.62 no
N4 C9 H94 109.40 no
N4 C9 H95 109.42 no
H92 C9 H93 109.48 no
H94 C9 H95 109.53 no
H94 C9 H96 109.48 no
H95 C9 H96 109.55 no
N4 C9 H96 109.45 no
H91 C9 H92 109.48 no
H91 C9 H93 109.48 no
N4 C9 H91 109.47 no
N4 C9 H92 109.47 no
N4 C9 H93 109.45 no

loop_
_geom_bond_atom_site_label_1
_geom_bond_atom_site_label_2
_geom_bond_site_symmetry_1
_geom_bond_site_symmetry_2
_geom_bond_distance
_geom_bond_publ_flag
Co Cl1 . . 2.2805(7) yes
Co Cl2 . . 2.2911(7) yes
Co Cl3 . . 2.2679(7) yes
Co Cl4 . . 2.2746(7) yes
N1 C4 . . 1.467(4) yes
N1 C1 . . 1.313(3) yes
N1 C2 . . 1.365(3) yes
N2 C5 . . 1.461(3) yes
N2 C3 . . 1.374(3) yes
N2 C1 . . 1.327(3) yes
N3 C6 . . 1.333(3) yes
N3 C8 . . 1.380(3) yes
N3 C5 . . 1.457(3) yes
N4 C6 . . 1.324(3) yes
N4 C7 . . 1.376(3) yes
N4 C9 . . 1.468(3) yes
C2 C3 . . 1.336(4) yes
C7 C8 . . 1.340(3) yes
C1 H11 . . 0.95 no
C2 H21 . . 0.95 no
C3 H31 . . 0.95 no
C4 H43 . . 0.98 no
C4 H41 . . 0.98 no
C4 H42 . . 0.98 no
C5 H52 . . 0.99 no
C5 H51 . . 0.99 no
C6 H61 . . 0.95 no
C7 H71 . . 0.95 no
C8 H81 . . 0.95 no
C9 H95 . . 0.98 no
C9 H96 . . 0.98 no
C9 H94 . . 0.98 no
C9 H91 . . 0.98 no
C9 H92 . . 0.98 no
C9 H93 . . 0.98 no

loop_
_geom_contact_atom_site_label_1
_geom_contact_atom_site_label_2
_geom_contact_distance
_geom_contact_site_symmetry_2
_geom_contact_publ_flag
Co C1 3.915(2) . no
Co C6 3.882(2) 5_545 no
Co H11 3.2289 . no
Co H61 3.4063 5_545 no
Co H71 3.4236 7_565 no
Co H93 3.4025 5_555 no
Cl1 C1 3.285(2) 5_555 no
Cl1 C5 3.484(2) 5_545 no
Cl1 C6 3.519(2) 5_555 no
Cl1 C7 3.582(2) 7_565 no
Cl2 C8 3.556(3) . no
Cl2 C6 3.524(2) 5_545 no
Cl2 C7 3.536(3) 7_565 no
Cl2 C1 3.606(2) . no
Cl2 C9 3.645(3) 5_545 no
Cl2 C8 3.547(2) 7_565 no
Cl3 C6 3.431(2) 5_555 no
Cl3 C2 3.557(3) 6_555 no
Cl3 C5 3.573(3) . no
Cl3 C4 3.479(3) 1_565 no
Cl4 C3 3.524(3) 5_545 no
Cl4 C1 3.623(2) . no
Cl1 H51 2.7323 5_545 no
Cl1 H71 2.6880 7_565 no
Cl2 H11 2.7208 . no
Cl2 H81 3.0177 7_565 no
Cl2 H81 2.7645 . no
Cl2 H96 3.1409 5_545 no
Cl2 H93 3.1477 5_555 no
Cl2 H92 2.8482 5_545 no
Cl2 H71 2.9896 7_565 no
Cl3 H52 2.7146 . no
Cl3 H94 2.8834 5_555 no
Cl3 H61 2.8188 5_555 no
Cl3 H21 2.9053 6_555 no
Cl3 H42 2.7290 1_565 no
Cl4 H11 3.1461 . no
Cl4 H42 2.9863 . no
Cl4 H61 3.0300 5_545 no
Cl4 H31 2.6493 5_545 no
Cl4 H51 3.1358 5_545 no
C1 Co 3.915(2) . no
C1 Cl2 3.606(2) . no
C1 Cl4 3.623(2) . no
C1 Cl1 3.285(2) 5_445 no
C2 Cl3 3.557(3) 6_545 no
C2 C2 3.432(4) 2_555 no
C2 C4 3.580(4) 6_555 no
C3 Cl4 3.524(3) 5_455 no
C4 C2 3.580(4) 6_545 no
C4 Cl3 3.479(3) 1_545 no
C5 Cl1 3.484(2) 5_455 no
C5 Cl3 3.573(3) . no
C6 Cl3 3.431(2) 5_445 no
C6 Cl1 3.519(2) 5_445 no
C6 Co 3.882(2) 5_455 no
C6 Cl2 3.524(2) 5_455 no
C7 C7 3.575(4) 3_575 no
C7 Cl2 3.536(3) 7_565 no
C7 Cl1 3.582(2) 7_565 no
C8 Cl2 3.556(3) . no
C8 Cl2 3.547(2) 7_565 no
C9 Cl2 3.645(3) 5_455 no
C9 C9 3.553(4) 7_465 no
C1 H41 3.0503 6_555 no
C2 H21 2.8399 2_555 no
C3 H21 3.0242 2_555 no
C3 H31 3.0589 2_555 no
C9 H96 3.0739 7_465 no
H11 Co 3.2289 . no
H11 H42 2.5239 . no
H11 Cl2 2.7208 . no
H11 Cl4 3.1461 . no
H21 C2 2.8399 2_555 no
H21 C3 3.0242 2_555 no
H21 H21 2.3956 2_555 no
H21 Cl3 2.9052 6_545 no
H31 C3 3.0589 2_555 no
H31 H31 2.4658 2_555 no
H31 Cl4 2.6493 5_455 no
H41 C1 3.0503 6_545 no
H42 Cl4 2.9863 . no
H42 Cl3 2.7290 1_545 no
H42 H11 2.5239 . no
H51 Cl1 2.7323 5_455 no
H51 Cl4 3.1358 5_455 no
H52 Cl3 2.7146 . no
H52 H81 2.5695 . no
H61 H94 2.5569 . no
H61 Co 3.4063 5_455 no
H61 Cl4 3.0300 5_455 no
H61 Cl3 2.8188 5_445 no
H71 Cl1 2.6880 7_565 no
H71 Co 3.4236 7_565 no
H71 Cl2 2.9896 7_565 no
H81 H52 2.5695 . no
H81 Cl2 2.7645 . no
H81 Cl2 3.0177 7_565 no
H92 Cl2 2.8482 5_455 no
H93 Co 3.4025 5_445 no
H93 Cl2 3.1477 5_445 no
H94 H61 2.5569 . no
H94 Cl3 2.8834 5_445 no
H96 Cl2 3.1409 5_455 no
H96 C9 3.0739 7_465 no

loop_
_geom_hbond_atom_site_label_D
_geom_hbond_atom_site_label_H
_geom_hbond_atom_site_label_A
_geom_hbond_site_symmetry_A
_geom_hbond_distance_DH
_geom_hbond_distance_HA
_geom_hbond_distance_DA
_geom_hbond_angle_DHA
_geom_hbond_publ_flag
C6 H61 Cl3 5_445 0.95 2.82 3.431(2) 123 no
C1 H11 Cl2 . 0.95 2.72 3.606(2) 155 yes
C2 H21 Cl3 6_545 0.95 2.91 3.557(3) 127 yes
C3 H31 Cl4 5_455 0.95 2.65 3.524(3) 153 yes
C4 H42 Cl3 1_545 0.98 2.73 3.479(3) 134 yes
C5 H51 Cl1 5_455 0.99 2.73 3.484(2) 133 yes
C5 H52 Cl3 . 0.99 2.71 3.573(3) 145 yes
C7 H71 Cl1 7_565 0.95 2.69 3.582(2) 157 yes
C8 H81 Cl2 . 0.95 2.76 3.556(3) 141 yes

loop_
_geom_torsion_atom_site_label_1
_geom_torsion_atom_site_label_2
_geom_torsion_atom_site_label_3
_geom_torsion_atom_site_label_4
_geom_torsion
_geom_torsion_publ_flag
C2 N1 C1 N2 0.5(3) no
C4 N1 C1 N2 179.6(2) no
C1 N1 C2 C3 -0.1(3) no
C4 N1 C2 C3 -179.2(2) no
C3 N2 C1 N1 -0.7(3) no
C5 N2 C1 N1 -179.2(2) no
C1 N2 C3 C2 0.6(3) no
C5 N2 C3 C2 179.2(2) no
C1 N2 C5 N3 82.7(3) no
C3 N2 C5 N3 -95.6(3) no
C6 N3 C5 N2 72.9(3) no
C8 N3 C5 N2 -105.8(3) no
C5 N3 C6 N4 -179.0(2) no
C8 N3 C6 N4 -0.1(3) no
C5 N3 C8 C7 179.3(2) no
C6 N3 C8 C7 0.5(3) no
C7 N4 C6 N3 -0.3(3) no
C9 N4 C6 N3 178.8(2) no
C6 N4 C7 C8 0.6(3) no
C9 N4 C7 C8 -178.5(2) no
N1 C2 C3 N2 -0.3(3) no
N4 C7 C8 N3 -0.6(3) no
